data_2012667
loop_
_publ_author_name
'Mossin, Susanne'
'S\/orensen, Henning Osholm'
'Weihe, H\/ogni'

_publ_section_title
;<i>trans</i>-Bis(cyano-\k<i>C</i>)(1,4,8,11-tetraazacyclotetradecane-\k^4^<i>N</i>)manganese(III)
 perchlorate, a low-spin manganese(III) complex
;
_journal_issue 4
_journal_name_full 'Acta Crystallographica Section C'
_journal_page_first m204
_journal_page_last m206
_journal_paper_doi 10.1107/S0108270102001713
_journal_volume 58
_journal_year 2002
_chemical_formula_iupac '[Mn (C N)2 (C10 H24 N4)] (Cl O4)'
_chemical_formula_moiety 'C12 H24 Mn N6 + , Cl O4 -'
_chemical_formula_sum 'C12 H24 Cl Mn N6 O4'
_chemical_formula_weight 406.76
_chemical_name_systematic
;
trans-Bis(cyano-\kC)(1,4,8,11-tetraazacyclotetradecane-\k^4^N)manganese(III)
perchlorate
;
_space_group_IT_number 19
_symmetry_cell_setting orthorhombic
_symmetry_space_group_name_Hall 'P 2ac 2ab'
_symmetry_space_group_name_H-M 'P 21 21 21'
_atom_sites_solution_hydrogens difmap
_atom_sites_solution_primary direct
_atom_sites_solution_secondary difmap
_cell_angle_alpha 90
_cell_angle_beta 90
_cell_angle_gamma 90
_cell_formula_units_Z 4
_cell_length_a 6.7599(3)
_cell_length_b 13.3609(8)
_cell_length_c 19.0240(5)
_cell_measurement_reflns_used 474
_cell_measurement_temperature 122.0(10)
_cell_measurement_theta_max 31.0
_cell_measurement_theta_min 4.4
_cell_volume 1718.22(14)
_computing_cell_refinement 'DIRAX (Duisenberg, 1992)'
_computing_data_collection 'COLLECT (Nonius, 1999)'
_computing_data_reduction 'EvalCCD (Duisenberg, 1998) and DREAD (Blessing, 1987)'
_computing_molecular_graphics 'ORTEPII (Johnson, 1976)'
_computing_structure_refinement 'SHELXL97 (Sheldrick, 1997)'
_computing_structure_solution 'SIR97 (Altomare, 1999)'
_diffrn_ambient_temperature 122.0(10)
_diffrn_measured_fraction_theta_full 0.991
_diffrn_measured_fraction_theta_max 0.991
_diffrn_measurement_device_type 'Nonius KappaCCD area-detector'
_diffrn_measurement_method '\q and \f scans'
_diffrn_radiation_monochromator graphite
_diffrn_radiation_source 'fine-focus sealed tube'
_diffrn_radiation_type MoK\a
_diffrn_radiation_wavelength 0.71073
_diffrn_reflns_av_R_equivalents 0.064
_diffrn_reflns_av_sigmaI/netI 0.054
_diffrn_reflns_limit_h_max 9
_diffrn_reflns_limit_h_min -9
_diffrn_reflns_limit_k_max 18
_diffrn_reflns_limit_k_min -18
_diffrn_reflns_limit_l_max 26
_diffrn_reflns_limit_l_min -26
_diffrn_reflns_number 39637
_diffrn_reflns_theta_full 30.26
_diffrn_reflns_theta_max 30.26
_diffrn_reflns_theta_min 3.20
_exptl_absorpt_coefficient_mu 0.954
_exptl_absorpt_correction_T_max 0.967
_exptl_absorpt_correction_T_min 0.840
_exptl_absorpt_correction_type integration
_exptl_absorpt_process_details '(Coppens, 1970)'
_exptl_crystal_colour yellow
_exptl_crystal_density_diffrn 1.572
_exptl_crystal_density_meas ?
_exptl_crystal_density_method 'not measured'
_exptl_crystal_description needle
_exptl_crystal_F_000 848
_exptl_crystal_size_max 0.22
_exptl_crystal_size_mid 0.08
_exptl_crystal_size_min 0.04
_refine_diff_density_max 0.51
_refine_diff_density_min -0.94
_refine_ls_abs_structure_details 'Flack (1983), 2180 Friedel pairs'
_refine_ls_abs_structure_Flack 0.57(3)
_refine_ls_extinction_method none
_refine_ls_goodness_of_fit_ref 1.072
_refine_ls_hydrogen_treatment refxyz
_refine_ls_matrix_type full
_refine_ls_number_parameters 290
_refine_ls_number_reflns 5077
_refine_ls_number_restraints 0
_refine_ls_restrained_S_all 1.072
_refine_ls_R_factor_all 0.072
_refine_ls_R_factor_gt 0.058
_refine_ls_shift/su_max <0.001
_refine_ls_shift/su_mean 0.000
_refine_ls_structure_factor_coef Fsqd
_refine_ls_weighting_details 'calc w = 1/[\s^2^(Fo^2^)+(0.0705P)^2^+5.3702P] where P=(Fo^2^+2Fc^2^)/3'
_refine_ls_weighting_scheme calc
_refine_ls_wR_factor_gt 0.148
_refine_ls_wR_factor_ref 0.159
_reflns_number_gt 4366
_reflns_number_total 5077
_reflns_threshold_expression I>2\s(I)
_cod_data_source_file tr1013.cif
_cod_data_source_block I
_cod_depositor_comments
;
The following automatic conversions were performed:

'_exptl_crystal_density_meas' value 'not measured' was changed to '?'
- the value is perceived as not measured.

Automatic conversion script
Id: cif_fix_values 3008 2015-01-20 13:52:24Z robertas 
;
_cod_database_code 2012667
_cod_database_fobs_code 2012667

loop_
_symmetry_equiv_pos_as_xyz
'x, y, z'
'-x+1/2, -y, z+1/2'
'x+1/2, -y+1/2, -z'
'-x, y+1/2, -z+1/2'

loop_
_atom_site_label
_atom_site_fract_x
_atom_site_fract_y
_atom_site_fract_z
_atom_site_U_iso_or_equiv
_atom_site_adp_type
_atom_site_calc_flag
_atom_site_refinement_flags
_atom_site_occupancy
_atom_site_disorder_assembly
_atom_site_disorder_group
_atom_site_type_symbol
Mn 0.22855(8) 0.02438(5) 0.87064(3) 0.01287(14) Uani d . 1 . . Mn
C11 0.4723(6) 0.1005(4) 0.8990(2) 0.0167(8) Uani d . 1 . . C
N11 0.6180(6) 0.1389(3) 0.9156(2) 0.0242(8) Uani d . 1 . . N
C12 -0.0177(6) -0.0494(4) 0.8432(2) 0.0166(8) Uani d . 1 . . C
N12 -0.1660(6) -0.0865(3) 0.8282(2) 0.0241(8) Uani d . 1 . . N
N1 0.2404(5) -0.0509(3) 0.96315(16) 0.0155(6) Uani d . 1 . . N
H1N 0.357(8) -0.038(4) 0.987(3) 0.019 Uiso d . 1 . . H
C1 0.0798(7) -0.0080(4) 1.0073(2) 0.0193(8) Uani d . 1 . . C
H1A 0.092(8) -0.025(4) 1.057(3) 0.023 Uiso d . 1 . . H
H1B -0.043(9) -0.039(5) 0.992(3) 0.023 Uiso d . 1 . . H
C2 0.0811(7) 0.1040(4) 0.9977(2) 0.0210(9) Uani d . 1 . . C
H2A -0.016(9) 0.133(5) 1.026(3) 0.025 Uiso d . 1 . . H
H2B 0.208(9) 0.137(4) 1.012(3) 0.025 Uiso d . 1 . . H
N2 0.0547(6) 0.1249(3) 0.92146(19) 0.0177(7) Uani d . 1 . . N
H2N -0.072(9) 0.111(4) 0.911(3) 0.021 Uiso d . 1 . . H
C3 0.0803(7) 0.2322(3) 0.9038(2) 0.0199(8) Uani d . 1 . . C
H3A 0.218(9) 0.249(4) 0.918(3) 0.024 Uiso d . 1 . . H
H3B -0.016(9) 0.267(5) 0.933(3) 0.024 Uiso d . 1 . . H
C4 0.0539(7) 0.2508(4) 0.8258(2) 0.0217(9) Uani d . 1 . . C
H4A 0.058(10) 0.329(5) 0.817(3) 0.026 Uiso d . 1 . . H
H4B -0.071(9) 0.217(5) 0.807(3) 0.026 Uiso d . 1 . . H
C5 0.2197(7) 0.2090(3) 0.7802(2) 0.0188(8) Uani d . 1 . . C
H5A 0.200(8) 0.233(4) 0.730(3) 0.023 Uiso d . 1 . . H
H5B 0.349(9) 0.230(4) 0.800(3) 0.023 Uiso d . 1 . . H
N3 0.2195(6) 0.0989(3) 0.77751(17) 0.0155(6) Uani d . 1 . . N
H3N 0.118(9) 0.084(4) 0.754(3) 0.019 Uiso d . 1 . . H
C6 0.3844(7) 0.0575(4) 0.7352(2) 0.0196(8) Uani d . 1 . . C
H6A 0.513(9) 0.086(4) 0.754(3) 0.024 Uiso d . 1 . . H
H6B 0.369(9) 0.070(4) 0.690(3) 0.024 Uiso d . 1 . . H
C7 0.3866(7) -0.0539(3) 0.7437(2) 0.0190(8) Uani d . 1 . . C
H7A 0.503(9) -0.091(4) 0.718(3) 0.023 Uiso d . 1 . . H
H7B 0.258(9) -0.085(4) 0.729(3) 0.023 Uiso d . 1 . . H
N4 0.4004(5) -0.0770(3) 0.82035(17) 0.0146(6) Uani d . 1 . . N
H4N 0.538(8) -0.062(4) 0.834(3) 0.018 Uiso d . 1 . . H
C8 0.3636(7) -0.1833(3) 0.8360(2) 0.0172(8) Uani d . 1 . . C
H8A 0.460(9) -0.223(5) 0.808(3) 0.021 Uiso d . 1 . . H
H8B 0.238(10) -0.193(4) 0.819(3) 0.021 Uiso d . 1 . . H
C9 0.3911(7) -0.2057(4) 0.9136(2) 0.0215(9) Uani d . 1 . . C
H9A 0.388(9) -0.282(5) 0.917(3) 0.026 Uiso d . 1 . . H
H9B 0.525(10) -0.184(5) 0.928(3) 0.026 Uiso d . 1 . . H
C10 0.2318(8) -0.1621(3) 0.9607(2) 0.0208(8) Uani d . 1 . . C
H10A 0.093(10) -0.187(4) 0.942(3) 0.025 Uiso d . 1 . . H
H10B 0.241(10) -0.182(4) 1.007(3) 0.025 Uiso d . 1 . . H
Cl -0.10598(15) 0.03794(8) 0.61507(5) 0.0188(2) Uani d . 1 . . Cl
O1 0.0760(5) -0.0174(3) 0.61764(18) 0.0283(7) Uani d . 1 . . O
O2 -0.1189(5) 0.0898(3) 0.54887(17) 0.0261(7) Uani d . 1 . . O
O3 -0.2686(5) -0.0293(3) 0.62222(17) 0.0291(7) Uani d . 1 . . O
O4 -0.1090(7) 0.1091(3) 0.67182(19) 0.0366(9) Uani d . 1 . . O

loop_
_atom_site_aniso_label
_atom_site_aniso_U_11
_atom_site_aniso_U_22
_atom_site_aniso_U_33
_atom_site_aniso_U_12
_atom_site_aniso_U_13
_atom_site_aniso_U_23
Mn 0.0100(2) 0.0198(3) 0.0088(2) -0.0003(2) 0.00000(19) -0.0003(2)
C11 0.0130(18) 0.023(2) 0.0140(17) -0.0018(15) 0.0013(14) -0.0010(15)
N11 0.0156(18) 0.031(2) 0.0264(19) -0.0015(16) -0.0030(15) -0.0038(16)
C12 0.0113(17) 0.024(2) 0.0140(16) 0.0011(15) 0.0016(13) -0.0027(16)
N12 0.0162(17) 0.031(2) 0.0246(19) 0.0009(15) -0.0015(14) -0.0068(16)
N1 0.0125(15) 0.0226(16) 0.0115(13) -0.0033(14) -0.0007(12) 0.0009(11)
C1 0.0163(19) 0.029(2) 0.0121(16) -0.0009(16) 0.0020(14) 0.0018(15)
C2 0.018(2) 0.032(2) 0.0124(17) 0.0021(19) 0.0050(15) -0.0028(17)
N2 0.0146(17) 0.0249(19) 0.0136(16) 0.0014(14) 0.0007(12) -0.0022(14)
C3 0.019(2) 0.019(2) 0.0217(19) -0.0010(17) 0.0012(16) -0.0038(16)
C4 0.023(2) 0.020(2) 0.023(2) 0.0015(17) -0.0037(17) 0.0015(17)
C5 0.0179(18) 0.0190(19) 0.0196(18) -0.0017(16) -0.0022(16) 0.0032(14)
N3 0.0146(15) 0.0200(16) 0.0120(13) 0.0002(14) -0.0028(13) 0.0026(12)
C6 0.019(2) 0.029(2) 0.0110(17) -0.0044(18) 0.0015(15) 0.0015(15)
C7 0.020(2) 0.027(2) 0.0096(16) -0.0013(18) 0.0014(15) 0.0000(15)
N4 0.0112(15) 0.0210(17) 0.0117(14) 0.0011(13) 0.0014(12) -0.0016(12)
C8 0.015(2) 0.019(2) 0.0181(19) 0.0018(15) 0.0013(15) 0.0012(15)
C9 0.019(2) 0.023(2) 0.023(2) -0.0014(18) -0.0033(17) 0.0034(16)
C10 0.024(2) 0.0220(19) 0.0164(17) 0.0017(19) 0.0020(17) 0.0067(14)
Cl 0.0163(4) 0.0270(5) 0.0130(4) 0.0009(4) -0.0018(3) 0.0003(3)
O1 0.0188(15) 0.0337(18) 0.0325(17) 0.0076(14) -0.0003(13) 0.0057(16)
O2 0.0230(17) 0.0356(19) 0.0196(15) 0.0000(15) 0.0020(13) 0.0070(13)
O3 0.0197(14) 0.0427(19) 0.0248(15) -0.0061(15) -0.0006(13) 0.0074(15)
O4 0.051(2) 0.034(2) 0.0253(17) 0.0096(19) -0.0146(18) -0.0128(15)

loop_
_atom_type_symbol
_atom_type_description
_atom_type_scat_dispersion_real
_atom_type_scat_dispersion_imag
_atom_type_scat_source
C C 0.0033 0.0016 'International Tables Vol C Tables 4.2.6.8 and 6.1.1.4'
H H 0.0000 0.0000 'International Tables Vol C Tables 4.2.6.8 and 6.1.1.4'
N N 0.0061 0.0033 'International Tables Vol C Tables 4.2.6.8 and 6.1.1.4'
O O 0.0106 0.0060 'International Tables Vol C Tables 4.2.6.8 and 6.1.1.4'
Mn Mn 0.3368 0.7283 'International Tables Vol C Tables 4.2.6.8 and 6.1.1.4'
Cl Cl 0.1484 0.1585 'International Tables Vol C Tables 4.2.6.8 and 6.1.1.4'

loop_
_geom_angle_atom_site_label_1
_geom_angle_atom_site_label_2
_geom_angle_atom_site_label_3
_geom_angle
_geom_angle_publ_flag
C11 Mn N1 89.19(16) yes
C11 Mn N2 90.68(17) yes
C11 Mn N3 90.62(16) yes
C11 Mn N4 89.73(16) yes
C12 Mn C11 178.88(19) yes
C12 Mn N1 90.86(16) yes
C12 Mn N2 88.21(16) yes
C12 Mn N3 89.35(16) yes
C12 Mn N4 91.39(16) yes
N1 Mn N2 86.42(15) yes
N1 Mn N3 179.32(15) yes
N2 Mn N3 94.24(15) yes
N4 Mn N1 93.18(14) yes
N4 Mn N2 179.43(17) yes
N4 Mn N3 86.16(14) yes
N11 C11 Mn 175.9(4) yes
N12 C12 Mn 175.7(4) yes
C1 N1 C10 112.0(4) no
C1 N1 Mn 105.7(3) no
C10 N1 Mn 117.8(2) no
C1 N1 H1N 106(3) no
C10 N1 H1N 104(4) no
Mn N1 H1N 111(3) no
N1 C1 C2 108.1(4) no
N1 C1 H1A 113(3) no
C2 C1 H1A 111(4) no
N1 C1 H1B 107(3) no
C2 C1 H1B 113(4) no
H1A C1 H1B 105(5) no
N2 C2 C1 107.7(4) no
N2 C2 H2A 114(4) no
C1 C2 H2A 109(4) no
N2 C2 H2B 106(3) no
C1 C2 H2B 114(3) no
H2A C2 H2B 106(5) no
C3 N2 C2 112.8(4) no
C3 N2 Mn 117.7(3) no
C2 N2 Mn 105.7(3) no
C3 N2 H2N 105(4) no
C2 N2 H2N 107(4) no
Mn N2 H2N 108(4) no
N2 C3 C4 111.5(4) no
N2 C3 H3A 105(3) no
C4 C3 H3A 110(3) no
N2 C3 H3B 105(4) no
C4 C3 H3B 113(3) no
H3A C3 H3B 111(5) no
C3 C4 C5 114.3(4) no
C3 C4 H4A 109(3) no
C5 C4 H4A 104(3) no
C3 C4 H4B 111(3) no
C5 C4 H4B 104(3) no
H4A C4 H4B 114(5) no
N3 C5 C4 112.6(4) no
N3 C5 H5A 106(3) no
C4 C5 H5A 109(3) no
N3 C5 H5B 107(3) no
C4 C5 H5B 109(3) no
H5A C5 H5B 113(5) no
C5 N3 C6 113.0(4) no
C5 N3 Mn 117.4(3) no
C6 N3 Mn 105.6(3) no
C5 N3 H3N 104(4) no
C6 N3 H3N 104(4) no
Mn N3 H3N 112(4) no
N3 C6 C7 108.6(4) no
N3 C6 H6A 108(3) no
C7 C6 H6A 109(3) no
N3 C6 H6B 112(4) no
C7 C6 H6B 107(4) no
H6A C6 H6B 112(5) no
N4 C7 C6 108.2(3) no
N4 C7 H7A 108(3) no
C6 C7 H7A 115(3) no
N4 C7 H7B 103(3) no
C6 C7 H7B 112(3) no
H7A C7 H7B 109(4) no
C8 N4 C7 112.8(3) no
C8 N4 Mn 116.9(3) no
C7 N4 Mn 106.7(3) no
C8 N4 H4N 108(3) no
C7 N4 H4N 106(3) no
Mn N4 H4N 106(3) no
N4 C8 C9 111.5(4) no
N4 C8 H8A 107(4) no
C9 C8 H8A 109(3) no
N4 C8 H8B 103(3) no
C9 C8 H8B 115(3) no
H8A C8 H8B 110(5) no
C10 C9 C8 114.3(4) no
C10 C9 H9A 109(3) no
C8 C9 H9A 105(3) no
C10 C9 H9B 112(4) no
C8 C9 H9B 109(4) no
H9A C9 H9B 107(5) no
N1 C10 C9 112.0(4) no
N1 C10 H10A 111(3) no
C9 C10 H10A 108(3) no
N1 C10 H10B 104(3) no
C9 C10 H10B 114(4) no
H10A C10 H10B 106(5) no
O3 Cl O1 109.5(2) no
O3 Cl O4 109.5(2) no
O1 Cl O4 109.1(2) no
O3 Cl O2 109.9(2) no
O1 Cl O2 109.2(2) no
O4 Cl O2 109.7(2) no

loop_
_geom_bond_atom_site_label_1
_geom_bond_atom_site_label_2
_geom_bond_site_symmetry_2
_geom_bond_distance
_geom_bond_publ_flag
Mn C11 . 2.010(4) yes
Mn C12 . 2.004(4) yes
Mn N1 . 2.029(3) yes
Mn N2 . 2.029(4) yes
Mn N3 . 2.033(3) yes
Mn N4 . 2.025(4) yes
C11 N11 . 1.154(6) yes
C12 N12 . 1.154(6) yes
N1 C1 . 1.487(5) no
N1 C10 . 1.488(5) no
N1 H1N . 0.92(5) no
C1 C2 . 1.508(7) no
C1 H1A . 0.97(6) no
C1 H1B . 0.97(6) no
C2 N2 . 1.488(5) no
C2 H2A . 0.94(6) no
C2 H2B . 1.00(6) no
N2 C3 . 1.483(6) no
N2 H2N . 0.90(6) no
C3 C4 . 1.515(6) no
C3 H3A . 0.99(6) no
C3 H3B . 0.97(6) no
C4 C5 . 1.524(7) no
C4 H4A . 1.06(6) no
C4 H4B . 1.02(6) no
C5 N3 . 1.473(5) no
C5 H5A . 1.02(5) no
C5 H5B . 0.99(6) no
N3 C6 . 1.483(6) no
N3 H3N . 0.84(6) no
C6 C7 . 1.497(7) no
C6 H6A . 1.02(6) no
C6 H6B . 0.89(6) no
C7 N4 . 1.493(5) no
C7 H7A . 1.06(6) no
C7 H7B . 1.00(6) no
N4 C8 . 1.472(6) no
N4 H4N . 0.98(6) no
C8 C9 . 1.518(6) no
C8 H8A . 0.99(6) no
C8 H8B . 0.92(7) no
C9 C10 . 1.516(7) no
C9 H9A . 1.02(6) no
C9 H9B . 0.99(7) no
C10 H10A . 1.05(7) no
C10 H10B . 0.93(6) no
Cl O3 . 1.427(3) no
Cl O1 . 1.436(3) no
Cl O4 . 1.439(4) no
Cl O2 . 1.440(3) no

loop_
_geom_hbond_atom_site_label_D
_geom_hbond_atom_site_label_H
_geom_hbond_atom_site_label_A
_geom_hbond_site_symmetry_A
_geom_hbond_distance_DH
_geom_hbond_distance_HA
_geom_hbond_distance_DA
_geom_hbond_angle_DHA
N1 H1N O2 2 0.92(5) 2.24(6) 3.078(5) 151(5)
N2 H2N N11 1_455 0.90(6) 2.13(6) 2.961(6) 153(5)
N3 H3N O4 . 0.84(6) 2.21(6) 2.999(5) 155(5)
N4 H4N N12 1_655 0.98(6) 2.03(6) 2.938(5) 152(5)

loop_
_geom_torsion_atom_site_label_1
_geom_torsion_atom_site_label_2
_geom_torsion_atom_site_label_3
_geom_torsion_atom_site_label_4
_geom_torsion
_geom_torsion_publ_flag
C12 Mn N1 C1 -73.5(3) no
C11 Mn N1 C1 105.4(3) no
N4 Mn N1 C1 -164.9(3) no
N2 Mn N1 C1 14.6(3) no
C12 Mn N1 C10 52.5(3) no
C11 Mn N1 C10 -128.7(4) no
N4 Mn N1 C10 -39.0(3) no
N2 Mn N1 C10 140.6(3) no
C10 N1 C1 C2 -171.4(4) no
Mn N1 C1 C2 -41.9(4) no
N1 C1 C2 N2 57.6(5) no
C1 C2 N2 C3 -172.3(4) no
C1 C2 N2 Mn -42.3(4) no
C12 Mn N2 C3 -126.6(3) no
C11 Mn N2 C3 53.3(3) no
N1 Mn N2 C3 142.4(3) no
N3 Mn N2 C3 -37.4(3) no
C12 Mn N2 C2 106.3(3) no
C11 Mn N2 C2 -73.8(3) no
N1 Mn N2 C2 15.3(3) no
N3 Mn N2 C2 -164.5(3) no
C2 N2 C3 C4 179.6(4) no
Mn N2 C3 C4 56.0(5) no
N2 C3 C4 C5 -70.0(5) no
C3 C4 C5 N3 69.9(5) no
C4 C5 N3 C6 -178.0(3) no
C4 C5 N3 Mn -54.8(4) no
C12 Mn N3 C5 124.8(3) no
C11 Mn N3 C5 -54.1(3) no
N4 Mn N3 C5 -143.8(3) no
N2 Mn N3 C5 36.6(3) no
C12 Mn N3 C6 -108.3(3) no
C11 Mn N3 C6 72.8(3) no
N4 Mn N3 C6 -16.9(3) no
N2 Mn N3 C6 163.5(3) no
C5 N3 C6 C7 172.5(3) no
Mn N3 C6 C7 43.0(4) no
N3 C6 C7 N4 -55.8(5) no
C6 C7 N4 C8 168.5(4) no
C6 C7 N4 Mn 38.8(4) no
C12 Mn N4 C8 -50.0(3) no
C11 Mn N4 C8 130.1(3) no
N1 Mn N4 C8 40.9(3) no
N3 Mn N4 C8 -139.2(3) no
C12 Mn N4 C7 77.2(3) no
C11 Mn N4 C7 -102.6(3) no
N1 Mn N4 C7 168.2(3) no
N3 Mn N4 C7 -12.0(3) no
C7 N4 C8 C9 176.5(4) no
Mn N4 C8 C9 -59.3(4) no
N4 C8 C9 C10 70.6(5) no
C1 N1 C10 C9 178.0(3) no
Mn N1 C10 C9 55.2(5) no
C8 C9 C10 N1 -68.1(5) no
